data_7208803
loop_
_publ_author_name
'Hashemi, Lida'
'Morsali, Ali'

_publ_section_title
;
 Reversible crystal-to-crystal transformation in nano-porous
 three-dimensional lead(ii) MOFs; study of solvent attendance on iodide
 adsorption affinity
;
_journal_issue 24
_journal_name_full CrystEngComm
_journal_page_first 8349
_journal_paper_doi 10.1039/c2ce26056e
_journal_volume 14
_journal_year 2012
_chemical_formula_sum 'C45 H48 N20 O18 Pb3'
_chemical_formula_weight 1790.64
_chemical_name_systematic
;
?
;
_space_group_IT_number 15
_symmetry_cell_setting monoclinic
_symmetry_space_group_name_Hall '-C 2yc'
_symmetry_space_group_name_H-M 'C 1 2/c 1'
_atom_sites_solution_hydrogens geom
_atom_sites_solution_primary direct
_atom_sites_solution_secondary difmap
_audit_creation_method SHELXL-97
_cell_angle_alpha 90.00
_cell_angle_beta 110.727(3)
_cell_angle_gamma 90.00
_cell_formula_units_Z 4
_cell_length_a 30.9991(10)
_cell_length_b 10.1021(4)
_cell_length_c 20.4318(8)
_cell_measurement_reflns_used 20328
_cell_measurement_temperature 120(2)
_cell_measurement_theta_max 29.16
_cell_measurement_theta_min 2.10
_cell_volume 5984.2(4)
_computing_cell_refinement 'X-Area 1.31 (Stoe & Cie GmbH, 2005)'
_computing_data_collection 'X-Area 1.31 (Stoe & Cie GmbH, 2005)'
_computing_data_reduction 'X-Area 1.31 (Stoe & Cie GmbH, 2005)'
_computing_molecular_graphics 'ORTEP-3 for Windows (Farrugia, 1997)'
_computing_publication_material 'WinGX (Farrugia, 1999)'
_computing_structure_refinement 'SHELXL-97 (Sheldrick, 1997)'
_computing_structure_solution 'SHELXS-97 (Sheldrick, 1990)'
_diffrn_ambient_temperature 120(2)
_diffrn_detector_area_resol_mean '0.15 mm'
_diffrn_measured_fraction_theta_full 0.995
_diffrn_measured_fraction_theta_max 0.995
_diffrn_measurement_device_type 'STOE IPDS II'
_diffrn_measurement_method 'rotation method'
_diffrn_radiation_monochromator graphite
_diffrn_radiation_source 'fine-focus sealed tube'
_diffrn_radiation_type MoK\a
_diffrn_radiation_wavelength 0.71073
_diffrn_reflns_av_R_equivalents 0.1613
_diffrn_reflns_av_sigmaI/netI 0.1538
_diffrn_reflns_limit_h_max 32
_diffrn_reflns_limit_h_min -42
_diffrn_reflns_limit_k_max 11
_diffrn_reflns_limit_k_min -13
_diffrn_reflns_limit_l_max 27
_diffrn_reflns_limit_l_min -27
_diffrn_reflns_number 20328
_diffrn_reflns_theta_full 29.16
_diffrn_reflns_theta_max 29.16
_diffrn_reflns_theta_min 2.10
_diffrn_standards_number 0
_exptl_absorpt_coefficient_mu 8.505
_exptl_absorpt_correction_T_max 0.220
_exptl_absorpt_correction_T_min 0.130
_exptl_absorpt_correction_type numerical
_exptl_absorpt_process_details 'shape of crystal determined optically'
_exptl_crystal_colour Yellow
_exptl_crystal_density_diffrn 1.987
_exptl_crystal_density_method 'not measured'
_exptl_crystal_description Prism
_exptl_crystal_F_000 3416
_exptl_crystal_size_max 0.26
_exptl_crystal_size_mid 0.23
_exptl_crystal_size_min 0.18
_refine_diff_density_max 1.978
_refine_diff_density_min -1.862
_refine_diff_density_rms 0.336
_refine_ls_extinction_method none
_refine_ls_goodness_of_fit_ref 1.114
_refine_ls_hydrogen_treatment constr
_refine_ls_matrix_type full
_refine_ls_number_parameters 394
_refine_ls_number_reflns 8045
_refine_ls_number_restraints 0
_refine_ls_restrained_S_all 1.114
_refine_ls_R_factor_all 0.1702
_refine_ls_R_factor_gt 0.1076
_refine_ls_shift/su_max 0.024
_refine_ls_shift/su_mean 0.001
_refine_ls_structure_factor_coef Fsqd
_refine_ls_weighting_details 'calc w=1/[\s^2^(Fo^2^)+(0.0579P)^2^+380.8544P] where P=(Fo^2^+2Fc^2^)/3'
_refine_ls_weighting_scheme calc
_refine_ls_wR_factor_gt 0.2029
_refine_ls_wR_factor_ref 0.2286
_reflns_number_gt 5075
_reflns_number_total 8045
_reflns_threshold_expression >2sigma(I)
_cod_data_source_file c2ce26056e.txt
_cod_data_source_block d:\determination\solution\c175\khc175
_cod_depositor_comments
;
The following automatic conversions were performed:

'_symmetry_cell_setting' tag value 'Monocl;inic' was replaced with
'monoclinic' value as specified in the replacement file
'/home/robertas/cod-tools/perl-scripts/inputs/replacement_values.lst'.

Automatic conversion script
Id: cif_fix_values 3143 2015-03-26 13:38:13Z robertas 
;
_cod_original_sg_symbol_H-M C2/c
_cod_database_code 7208803

loop_
_symmetry_equiv_pos_as_xyz
'x, y, z'
'-x, y, -z+1/2'
'x+1/2, y+1/2, z'
'-x+1/2, y+1/2, -z+1/2'
'-x, -y, -z'
'x, -y, z-1/2'
'-x+1/2, -y+1/2, -z'
'x+1/2, -y+1/2, z-1/2'

loop_
_atom_site_label
_atom_site_type_symbol
_atom_site_fract_x
_atom_site_fract_y
_atom_site_fract_z
_atom_site_U_iso_or_equiv
_atom_site_adp_type
_atom_site_occupancy
_atom_site_symmetry_multiplicity
_atom_site_calc_flag
_atom_site_refinement_flags
C1 C 0.0749(6) 0.583(2) 0.1432(11) 0.040(5) Uani 1 1 d .
H1 H 0.0487 0.5330 0.1377 0.049 Uiso 1 1 calc R
C2 C 0.1154(7) 0.5226(18) 0.1442(12) 0.038(5) Uani 1 1 d .
H2 H 0.1149 0.4314 0.1378 0.045 Uiso 1 1 calc R
C3 C 0.1526(6) 0.719(2) 0.1588(9) 0.034(5) Uani 1 1 d .
H3 H 0.1792 0.7664 0.1633 0.041 Uiso 1 1 calc R
C4 C 0.1140(7) 0.789(2) 0.1577(9) 0.033(4) Uani 1 1 d .
H4 H 0.1150 0.8807 0.1615 0.040 Uiso 1 1 calc R
C5 C 0.0743(6) 0.7211(19) 0.1507(9) 0.028(4) Uani 1 1 d .
C6 C 0.0318(6) 0.7858(19) 0.1538(8) 0.028(4) Uani 1 1 d .
C7 C 0.0344(6) 0.928(2) 0.1753(9) 0.033(4) Uani 1 1 d .
H7A H 0.0434 0.9814 0.1432 0.039 Uiso 1 1 calc R
H7B H 0.0567 0.9382 0.2216 0.039 Uiso 1 1 calc R
H7C H 0.0047 0.9569 0.1748 0.039 Uiso 1 1 calc R
C8 C -0.0754(16) 0.552(4) 0.127(4) 0.23(4) Uani 1 1 d .
H8A H -0.0484 0.5112 0.1601 0.273 Uiso 1 1 calc R
H8B H -0.0757 0.5395 0.0807 0.273 Uiso 1 1 calc R
H8C H -0.1025 0.5127 0.1316 0.273 Uiso 1 1 calc R
C9 C -0.0748(8) 0.699(2) 0.1430(15) 0.050(6) Uani 1 1 d .
C10 C -0.1178(6) 0.751(2) 0.1477(8) 0.028(4) Uani 1 1 d .
C11 C -0.1525(7) 0.667(2) 0.1512(10) 0.038(5) Uani 1 1 d .
H11 H -0.1491 0.5758 0.1507 0.046 Uiso 1 1 calc R
C12 C -0.1933(9) 0.724(2) 0.1557(10) 0.042(5) Uani 1 1 d .
H12 H -0.2173 0.6690 0.1556 0.051 Uiso 1 1 calc R
C13 C -0.1653(7) 0.934(2) 0.1584(9) 0.034(5) Uani 1 1 d .
H13 H -0.1692 1.0240 0.1631 0.041 Uiso 1 1 calc R
C14 C -0.1246(6) 0.886(2) 0.1499(9) 0.030(4) Uani 1 1 d .
H14 H -0.1026 0.9446 0.1457 0.036 Uiso 1 1 calc R
C15 C 0.4055(7) 0.630(3) 0.0272(9) 0.045(6) Uani 1 1 d .
H15 H 0.4331 0.6767 0.0432 0.054 Uiso 1 1 calc R
C16 C 0.3657(7) 0.687(2) 0.0324(10) 0.039(5) Uani 1 1 d .
H16 H 0.3665 0.7717 0.0500 0.047 Uiso 1 1 calc R
C17 C 0.3245(6) 0.499(2) -0.0159(8) 0.038(5) Uani 1 1 d .
H17 H 0.2962 0.4550 -0.0325 0.046 Uiso 1 1 calc R
C18 C 0.3624(6) 0.433(2) -0.0223(8) 0.031(4) Uani 1 1 d .
H18 H 0.3600 0.3472 -0.0391 0.037 Uiso 1 1 calc R
C19 C 0.4038(6) 0.502(2) -0.0025(8) 0.028(4) Uani 1 1 d .
C20 C 0.4465(7) 0.447(3) -0.0110(9) 0.042(5) Uani 1 1 d .
C21 C 0.4442(7) 0.310(2) -0.0376(11) 0.042(5) Uani 1 1 d .
H21A H 0.4206 0.3045 -0.0831 0.050 Uiso 1 1 calc R
H21B H 0.4371 0.2507 -0.0062 0.050 Uiso 1 1 calc R
H21C H 0.4734 0.2866 -0.0407 0.050 Uiso 1 1 calc R
C22 C 0.5825(11) 0.742(4) 0.2583(17) 0.087(10) Uani 1 1 d .
H22B H 0.5862 0.6488 0.2668 0.104 Uiso 1 1 calc R
H22C H 0.5865 0.7875 0.3014 0.104 Uiso 1 1 calc R
H22A H 0.6052 0.7731 0.2398 0.104 Uiso 1 1 calc R
C23 C 0.5370(12) 0.769(4) 0.209(2) 0.110(16) Uani 1 1 d .
N1 N 0.1544(5) 0.5856(16) 0.1537(8) 0.031(4) Uani 1 1 d .
N2 N -0.0041(5) 0.7107(14) 0.1382(8) 0.028(3) Uani 1 1 d .
N3 N -0.0435(5) 0.7741(17) 0.1442(9) 0.033(4) Uani 1 1 d .
N4 N -0.1977(5) 0.849(2) 0.1598(8) 0.036(4) Uani 1 1 d .
N5 N 0.3254(6) 0.6149(19) 0.0112(8) 0.038(4) Uani 1 1 d .
N6 N 0.4806(5) 0.5269(17) 0.0049(8) 0.035(4) Uani 1 1 d .
N7 N 0.2102(6) 0.490(2) 0.0438(9) 0.039(4) Uani 1 1 d .
N8 N 0.2051(6) 0.3543(18) 0.3389(8) 0.033(4) Uani 1 1 d .
N9 N 0.1951(5) 0.1540(16) 0.2041(7) 0.028(3) Uani 1 1 d .
N10 N 0.5008(13) 0.782(4) 0.160(2) 0.118(12) Uani 1 1 d .
O1 O 0.1942(6) 0.3876(16) 0.0622(7) 0.048(4) Uani 1 1 d .
O2 O 0.2329(5) 0.5772(15) 0.0886(6) 0.042(4) Uani 1 1 d .
O3 O 0.2056(8) 0.515(2) -0.0193(7) 0.073(6) Uani 1 1 d .
O4 O 0.1814(5) 0.4065(16) 0.2819(7) 0.043(4) Uani 1 1 d .
O5 O 0.2467(5) 0.3821(17) 0.3682(7) 0.044(4) Uani 1 1 d .
O6 O 0.1855(5) 0.2794(16) 0.3689(7) 0.045(4) Uani 1 1 d .
O7 O 0.2365(4) 0.1807(12) 0.2398(7) 0.030(3) Uani 1 1 d .
O8 O 0.1726(5) 0.2395(15) 0.1615(6) 0.040(3) Uani 1 1 d .
O9 O 0.1801(5) 0.0429(15) 0.2089(7) 0.039(3) Uani 1 1 d .
Pb1 Pb 0.23125(2) 0.44599(7) 0.19736(3) 0.02505(17) Uani 1 1 d .
Pb2 Pb 0.2500 0.7500 0.0000 0.0318(3) Uani 1 2 d S

loop_
_atom_site_aniso_label
_atom_site_aniso_U_11
_atom_site_aniso_U_22
_atom_site_aniso_U_33
_atom_site_aniso_U_23
_atom_site_aniso_U_13
_atom_site_aniso_U_12
C1 0.021(9) 0.048(14) 0.051(11) -0.031(10) 0.012(8) -0.017(9)
C2 0.030(10) 0.014(9) 0.077(14) -0.005(9) 0.029(10) -0.003(7)
C3 0.024(9) 0.048(13) 0.031(9) -0.009(9) 0.009(7) -0.007(9)
C4 0.033(10) 0.035(11) 0.028(8) 0.009(8) 0.005(7) 0.006(8)
C5 0.029(9) 0.024(10) 0.029(8) 0.005(7) 0.008(7) 0.004(7)
C6 0.034(9) 0.029(10) 0.018(7) 0.003(7) 0.005(7) 0.019(8)
C7 0.017(8) 0.049(13) 0.033(9) 0.004(9) 0.010(7) -0.001(8)
C8 0.13(4) 0.037(19) 0.60(13) -0.02(4) 0.23(6) 0.02(2)
C9 0.044(12) 0.027(11) 0.099(19) -0.008(12) 0.049(13) 0.002(10)
C10 0.034(9) 0.032(10) 0.022(7) -0.009(7) 0.016(7) -0.009(9)
C11 0.048(12) 0.030(11) 0.043(10) -0.013(9) 0.025(9) -0.002(9)
C12 0.074(16) 0.026(11) 0.046(11) -0.013(9) 0.047(11) -0.014(11)
C13 0.038(10) 0.042(12) 0.026(8) 0.016(8) 0.016(7) 0.026(10)
C14 0.024(9) 0.034(11) 0.032(9) 0.004(8) 0.012(7) 0.007(8)
C15 0.023(9) 0.084(18) 0.030(9) 0.008(11) 0.010(8) 0.012(11)
C16 0.029(10) 0.046(13) 0.038(10) -0.023(9) 0.007(8) -0.001(9)
C17 0.022(9) 0.072(15) 0.014(7) 0.016(8) -0.003(6) 0.023(9)
C18 0.033(9) 0.035(11) 0.022(7) 0.001(8) 0.007(7) 0.005(9)
C19 0.020(8) 0.044(11) 0.015(7) -0.017(7) -0.001(6) 0.000(8)
C20 0.032(9) 0.068(15) 0.023(8) -0.029(10) 0.006(7) -0.008(11)
C21 0.033(10) 0.052(14) 0.043(11) 0.006(10) 0.017(9) 0.003(10)
C22 0.07(2) 0.09(2) 0.09(2) -0.03(2) 0.019(17) -0.01(2)
C23 0.06(2) 0.06(2) 0.17(4) 0.02(2) -0.01(2) -0.016(18)
N1 0.027(8) 0.029(9) 0.034(8) -0.007(6) 0.009(6) 0.001(6)
N2 0.022(7) 0.011(7) 0.053(9) -0.005(6) 0.018(7) 0.001(6)
N3 0.021(7) 0.031(9) 0.049(9) 0.002(7) 0.016(7) 0.005(7)
N4 0.017(7) 0.057(12) 0.036(8) -0.008(8) 0.012(6) 0.003(8)
N5 0.029(8) 0.049(11) 0.035(8) -0.009(8) 0.010(7) 0.003(8)
N6 0.032(8) 0.039(10) 0.034(8) -0.003(7) 0.013(7) 0.003(7)
N7 0.027(8) 0.055(12) 0.036(8) -0.014(8) 0.013(7) 0.004(8)
N8 0.047(10) 0.031(9) 0.032(8) -0.014(7) 0.026(7) -0.006(8)
N9 0.039(8) 0.030(8) 0.017(6) 0.004(6) 0.011(6) 0.006(7)
N10 0.10(3) 0.11(3) 0.14(3) -0.05(2) 0.04(2) -0.02(2)
O1 0.064(11) 0.038(9) 0.037(7) -0.001(7) 0.013(7) -0.009(8)
O2 0.052(9) 0.048(10) 0.027(6) 0.010(6) 0.015(6) -0.007(7)
O3 0.106(16) 0.092(16) 0.021(7) -0.001(8) 0.022(8) -0.013(13)
O4 0.046(8) 0.050(10) 0.034(7) 0.006(6) 0.015(6) 0.002(7)
O5 0.031(7) 0.062(11) 0.037(7) -0.014(7) 0.008(6) -0.017(7)
O6 0.044(8) 0.046(10) 0.048(8) 0.001(7) 0.021(7) -0.008(7)
O7 0.011(5) 0.018(6) 0.057(8) -0.001(6) 0.006(5) -0.001(5)
O8 0.041(8) 0.037(8) 0.029(6) 0.004(6) -0.005(6) -0.001(7)
O9 0.037(7) 0.034(8) 0.043(7) 0.018(7) 0.008(6) -0.012(7)
Pb1 0.0199(3) 0.0268(3) 0.0276(3) -0.0018(3) 0.0074(2) -0.0003(3)
Pb2 0.0296(5) 0.0413(6) 0.0274(4) 0.0084(4) 0.0138(4) 0.0082(5)

loop_
_atom_type_symbol
_atom_type_description
_atom_type_scat_dispersion_real
_atom_type_scat_dispersion_imag
_atom_type_scat_source
C C 0.0033 0.0016 'International Tables Vol C Tables 4.2.6.8 and 6.1.1.4'
H H 0.0000 0.0000 'International Tables Vol C Tables 4.2.6.8 and 6.1.1.4'
N N 0.0061 0.0033 'International Tables Vol C Tables 4.2.6.8 and 6.1.1.4'
O O 0.0106 0.0060 'International Tables Vol C Tables 4.2.6.8 and 6.1.1.4'
Pb Pb -3.3944 10.1111 'International Tables Vol C Tables 4.2.6.8 and 6.1.1.4'

loop_
_geom_angle_atom_site_label_1
_geom_angle_atom_site_label_2
_geom_angle_atom_site_label_3
_geom_angle
_geom_angle_site_symmetry_1
_geom_angle_site_symmetry_3
C2 C1 C5 118.9(18) . .
C2 C1 H1 120.5 . .
C5 C1 H1 120.5 . .
N1 C2 C1 124.5(17) . .
N1 C2 H2 117.8 . .
C1 C2 H2 117.8 . .
N1 C3 C4 124.5(19) . .
N1 C3 H3 117.7 . .
C4 C3 H3 117.7 . .
C5 C4 C3 119.0(19) . .
C5 C4 H4 120.5 . .
C3 C4 H4 120.5 . .
C4 C5 C1 117.4(18) . .
C4 C5 C6 123.4(18) . .
C1 C5 C6 119.2(18) . .
N2 C6 C5 115.4(16) . .
N2 C6 C7 126.1(16) . .
C5 C6 C7 118.5(17) . .
C6 C7 H7A 109.5 . .
C6 C7 H7B 109.5 . .
H7A C7 H7B 109.5 . .
C6 C7 H7C 109.5 . .
H7A C7 H7C 109.5 . .
H7B C7 H7C 109.5 . .
C9 C8 H8A 109.5 . .
C9 C8 H8B 109.5 . .
H8A C8 H8B 109.5 . .
C9 C8 H8C 109.5 . .
H8A C8 H8C 109.5 . .
H8B C8 H8C 109.5 . .
N3 C9 C10 121(2) . .
N3 C9 C8 124(2) . .
C10 C9 C8 115(2) . .
C14 C10 C11 118.0(18) . .
C14 C10 C9 120.4(18) . .
C11 C10 C9 121.5(19) . .
C10 C11 C12 118.6(19) . .
C10 C11 H11 120.7 . .
C12 C11 H11 120.7 . .
N4 C12 C11 122(2) . .
N4 C12 H12 119.2 . .
C11 C12 H12 119.2 . .
N4 C13 C14 119.7(19) . .
N4 C13 H13 120.2 . .
C14 C13 H13 120.2 . .
C10 C14 C13 119.5(19) . .
C10 C14 H14 120.2 . .
C13 C14 H14 120.2 . .
C16 C15 C19 120(2) . .
C16 C15 H15 119.9 . .
C19 C15 H15 119.9 . .
N5 C16 C15 119(2) . .
N5 C16 H16 120.3 . .
C15 C16 H16 120.3 . .
N5 C17 C18 125(2) . .
N5 C17 H17 117.4 . .
C18 C17 H17 117.4 . .
C19 C18 C17 118(2) . .
C19 C18 H18 121.2 . .
C17 C18 H18 121.2 . .
C18 C19 C15 117.9(17) . .
C18 C19 C20 123.0(18) . .
C15 C19 C20 119.1(17) . .
N6 C20 C21 127.9(19) . .
N6 C20 C19 115(2) . .
C21 C20 C19 117.4(18) . .
C20 C21 H21A 109.5 . .
C20 C21 H21B 109.5 . .
H21A C21 H21B 109.5 . .
C20 C21 H21C 109.5 . .
H21A C21 H21C 109.5 . .
H21B C21 H21C 109.5 . .
C23 C22 H22B 109.5 . .
C23 C22 H22C 109.5 . .
H22B C22 H22C 109.5 . .
C23 C22 H22A 109.4 . .
H22B C22 H22A 109.5 . .
H22C C22 H22A 109.5 . .
N10 C23 C22 171(5) . .
C2 N1 C3 115.6(17) . .
C2 N1 Pb1 117.6(12) . .
C3 N1 Pb1 124.2(13) . .
C6 N2 N3 114.0(14) . .
C9 N3 N2 114.8(17) . .
C12 N4 C13 122.5(18) . .
C12 N4 Pb1 119.0(14) . 3_455
C13 N4 Pb1 117.5(14) . 3_455
C17 N5 C16 119.4(18) . .
C17 N5 Pb2 123.1(13) . .
C16 N5 Pb2 115.7(14) . .
C20 N6 N6 113(2) . 5_665
O1 N7 O3 123.3(18) . .
O1 N7 O2 121.6(16) . .
O3 N7 O2 115.1(19) . .
O5 N8 O4 121.3(17) . .
O5 N8 O6 119.8(17) . .
O4 N8 O6 118.7(17) . .
O9 N9 O8 123.6(16) . .
O9 N9 O7 118.9(15) . .
O8 N9 O7 117.3(16) . .
N7 O1 Pb1 93.3(11) . .
N7 O2 Pb1 95.0(11) . .
N7 O2 Pb2 98.8(11) . .
Pb1 O2 Pb2 165.9(6) . .
N7 O3 Pb2 99.0(13) . .
N8 O4 Pb1 111.9(11) . .
N8 O6 Pb2 103.3(11) . 4_545
N9 O7 Pb1 102.5(10) . 4_545
N9 O8 Pb1 100.9(10) . .
O2 Pb1 N1 74.2(5) . .
O2 Pb1 O1 50.0(5) . .
N1 Pb1 O1 76.1(5) . .
O2 Pb1 O8 112.2(4) . .
N1 Pb1 O8 83.1(5) . .
O1 Pb1 O8 62.8(4) . .
O2 Pb1 O7 81.0(4) . 4
N1 Pb1 O7 80.2(4) . 4
O1 Pb1 O7 129.6(4) . 4
O8 Pb1 O7 155.0(4) . 4
O2 Pb1 O4 143.4(5) . .
N1 Pb1 O4 69.2(5) . .
O1 Pb1 O4 119.5(5) . .
O8 Pb1 O4 65.1(5) . .
O7 Pb1 O4 91.4(4) 4 .
O2 Pb1 N4 71.6(5) . 3_545
N1 Pb1 N4 144.2(5) . 3_545
O1 Pb1 N4 74.1(5) . 3_545
O8 Pb1 N4 100.2(5) . 3_545
O7 Pb1 N4 104.2(5) 4 3_545
O4 Pb1 N4 144.4(5) . 3_545
N5 Pb2 N5 179.999(1) . 7_565
N5 Pb2 O2 90.8(5) . 7_565
N5 Pb2 O2 89.2(5) 7_565 7_565
N5 Pb2 O2 89.2(5) . .
N5 Pb2 O2 90.8(5) 7_565 .
O2 Pb2 O2 180.0(4) 7_565 .
N5 Pb2 O3 93.0(6) . 7_565
N5 Pb2 O3 87.0(6) 7_565 7_565
O2 Pb2 O3 47.1(4) 7_565 7_565
O2 Pb2 O3 132.9(4) . 7_565
N5 Pb2 O3 87.0(6) . .
N5 Pb2 O3 93.0(6) 7_565 .
O2 Pb2 O3 132.9(4) 7_565 .
O2 Pb2 O3 47.1(4) . .
O3 Pb2 O3 179.998(1) 7_565 .
N5 Pb2 O6 110.3(5) . 6_565
N5 Pb2 O6 69.7(5) 7_565 6_565
O2 Pb2 O6 70.3(4) 7_565 6_565
O2 Pb2 O6 109.7(4) . 6_565
O3 Pb2 O6 113.4(5) 7_565 6_565
O3 Pb2 O6 66.6(5) . 6_565
N5 Pb2 O6 69.7(5) . 4
N5 Pb2 O6 110.3(5) 7_565 4
O2 Pb2 O6 109.7(4) 7_565 4
O2 Pb2 O6 70.3(4) . 4
O3 Pb2 O6 66.6(5) 7_565 4
O3 Pb2 O6 113.4(5) . 4
O6 Pb2 O6 179.999(1) 6_565 4

loop_
_geom_bond_atom_site_label_1
_geom_bond_atom_site_label_2
_geom_bond_distance
_geom_bond_site_symmetry_2
C1 C2 1.39(3) .
C1 C5 1.40(3) .
C1 H1 0.9300 .
C2 N1 1.32(2) .
C2 H2 0.9300 .
C3 N1 1.35(3) .
C3 C4 1.38(3) .
C3 H3 0.9300 .
C4 C5 1.37(3) .
C4 H4 0.9300 .
C5 C6 1.49(2) .
C6 N2 1.29(2) .
C6 C7 1.50(3) .
C7 H7A 0.9600 .
C7 H7B 0.9600 .
C7 H7C 0.9600 .
C8 C9 1.52(4) .
C8 H8A 0.9600 .
C8 H8B 0.9600 .
C8 H8C 0.9600 .
C9 N3 1.22(3) .
C9 C10 1.47(3) .
C10 C14 1.38(3) .
C10 C11 1.39(3) .
C11 C12 1.42(3) .
C11 H11 0.9300 .
C12 N4 1.28(3) .
C12 H12 0.9300 .
C13 N4 1.33(3) .
C13 C14 1.42(2) .
C13 H13 0.9300 .
C14 H14 0.9300 .
C15 C16 1.39(3) .
C15 C19 1.43(3) .
C15 H15 0.9300 .
C16 N5 1.38(3) .
C16 H16 0.9300 .
C17 N5 1.30(3) .
C17 C18 1.39(3) .
C17 H17 0.9300 .
C18 C19 1.39(3) .
C18 H18 0.9300 .
C19 C20 1.50(3) .
C20 N6 1.28(3) .
C20 C21 1.47(3) .
C21 H21A 0.9600 .
C21 H21B 0.9600 .
C21 H21C 0.9600 .
C22 C23 1.44(4) .
C22 H22B 0.9600 .
C22 H22C 0.9600 .
C22 H22A 0.9600 .
C23 N10 1.21(4) .
N1 Pb1 2.638(16) .
N2 N3 1.42(2) .
N4 Pb1 2.756(15) 3_455
N5 Pb2 2.645(17) .
N6 N6 1.40(3) 5_665
N7 O1 1.26(2) .
N7 O3 1.27(2) .
N7 O2 1.29(2) .
N8 O5 1.25(2) .
N8 O4 1.25(2) .
N8 O6 1.26(2) .
N9 O9 1.23(2) .
N9 O8 1.249(19) .
N9 O7 1.261(18) .
O1 Pb1 2.654(14) .
O2 Pb1 2.604(12) .
O2 Pb2 2.698(13) .
O3 Pb2 2.70(2) .
O4 Pb1 2.725(14) .
O6 Pb2 2.733(15) 4_545
O7 Pb1 2.713(12) 4_545
O8 Pb1 2.693(15) .
Pb1 O7 2.713(12) 4
Pb1 N4 2.756(15) 3_545
Pb2 N5 2.645(17) 7_565
Pb2 O2 2.698(13) 7_565
Pb2 O3 2.70(2) 7_565
Pb2 O6 2.733(15) 6_565
Pb2 O6 2.734(15) 4

loop_
_geom_torsion_atom_site_label_1
_geom_torsion_atom_site_label_2
_geom_torsion_atom_site_label_3
_geom_torsion_atom_site_label_4
_geom_torsion
_geom_torsion_site_symmetry_4
C5 C1 C2 N1 2(3) .
N1 C3 C4 C5 0(3) .
C3 C4 C5 C1 -2(3) .
C3 C4 C5 C6 175.7(16) .
C2 C1 C5 C4 1(3) .
C2 C1 C5 C6 -176.6(18) .
C4 C5 C6 N2 172.2(17) .
C1 C5 C6 N2 -10(2) .
C4 C5 C6 C7 -9(2) .
C1 C5 C6 C7 168.5(17) .
N3 C9 C10 C14 4(3) .
C8 C9 C10 C14 -169(4) .
N3 C9 C10 C11 -175(2) .
C8 C9 C10 C11 12(5) .
C14 C10 C11 C12 1(3) .
C9 C10 C11 C12 -180(2) .
C10 C11 C12 N4 -3(3) .
C11 C10 C14 C13 3(3) .
C9 C10 C14 C13 -176.4(18) .
N4 C13 C14 C10 -4(3) .
C19 C15 C16 N5 3(3) .
N5 C17 C18 C19 -5(3) .
C17 C18 C19 C15 4(2) .
C17 C18 C19 C20 -175.9(17) .
C16 C15 C19 C18 -3(3) .
C16 C15 C19 C20 176.7(19) .
C18 C19 C20 N6 174.9(17) .
C15 C19 C20 N6 -5(3) .
C18 C19 C20 C21 -4(3) .
C15 C19 C20 C21 176.0(18) .
C1 C2 N1 C3 -4(3) .
C1 C2 N1 Pb1 158.8(18) .
C4 C3 N1 C2 3(3) .
C4 C3 N1 Pb1 -158.3(14) .
C5 C6 N2 N3 177.7(14) .
C7 C6 N2 N3 -1(3) .
C10 C9 N3 N2 -179.2(19) .
C8 C9 N3 N2 -7(5) .
C6 N2 N3 C9 -167(2) .
C11 C12 N4 C13 2(3) .
C11 C12 N4 Pb1 -166.5(14) 3_455
C14 C13 N4 C12 2(3) .
C14 C13 N4 Pb1 170.5(12) 3_455
C18 C17 N5 C16 4(3) .
C18 C17 N5 Pb2 168.1(13) .
C15 C16 N5 C17 -3(3) .
C15 C16 N5 Pb2 -168.1(15) .
C21 C20 N6 N6 0(3) 5_665
C19 C20 N6 N6 -178.9(18) 5_665
O3 N7 O1 Pb1 176.1(18) .
O2 N7 O1 Pb1 -3.6(19) .
O1 N7 O2 Pb1 3.7(19) .
O3 N7 O2 Pb1 -176.1(16) .
O1 N7 O2 Pb2 -179.2(16) .
O3 N7 O2 Pb2 1.1(19) .
O1 N7 O3 Pb2 179.2(16) .
O2 N7 O3 Pb2 -1.1(19) .
O5 N8 O4 Pb1 36(2) .
O6 N8 O4 Pb1 -149.2(13) .
O5 N8 O6 Pb2 8(2) 4_545
O4 N8 O6 Pb2 -166.9(13) 4_545
O9 N9 O7 Pb1 3.9(17) 4_545
O8 N9 O7 Pb1 -170.6(12) 4_545
O9 N9 O8 Pb1 176.3(14) .
O7 N9 O8 Pb1 -9.5(16) .
N7 O2 Pb1 N1 -86.9(11) .
Pb2 O2 Pb1 N1 105(3) .
N7 O2 Pb1 O1 -1.9(10) .
Pb2 O2 Pb1 O1 -170(3) .
N7 O2 Pb1 O8 -11.4(12) .
Pb2 O2 Pb1 O8 -180(100) .
N7 O2 Pb1 O7 -169.2(11) 4
Pb2 O2 Pb1 O7 22(3) 4
N7 O2 Pb1 O4 -89.1(13) .
Pb2 O2 Pb1 O4 102(3) .
N7 O2 Pb1 N4 82.5(11) 3_545
Pb2 O2 Pb1 N4 -86(3) 3_545
C2 N1 Pb1 O2 129.3(15) .
C3 N1 Pb1 O2 -69.8(15) .
C2 N1 Pb1 O1 77.5(15) .
C3 N1 Pb1 O1 -121.6(16) .
C2 N1 Pb1 O8 13.9(15) .
C3 N1 Pb1 O8 174.8(15) .
C2 N1 Pb1 O7 -147.3(15) 4
C3 N1 Pb1 O7 13.6(15) 4
C2 N1 Pb1 O4 -52.0(15) .
C3 N1 Pb1 O4 108.8(15) .
C2 N1 Pb1 N4 111.9(16) 3_545
C3 N1 Pb1 N4 -87.2(17) 3_545
N7 O1 Pb1 O2 2.0(10) .
N7 O1 Pb1 N1 82.8(12) .
N7 O1 Pb1 O8 172.1(13) .
N7 O1 Pb1 O7 18.4(14) 4
N7 O1 Pb1 O4 138.8(11) .
N7 O1 Pb1 N4 -77.1(12) 3_545
N9 O8 Pb1 O2 140.4(10) .
N9 O8 Pb1 N1 -149.8(11) .
N9 O8 Pb1 O1 132.3(12) .
N9 O8 Pb1 O7 -101.3(13) 4
N9 O8 Pb1 O4 -79.5(11) .
N9 O8 Pb1 N4 66.3(11) 3_545
N8 O4 Pb1 O2 -161.9(11) .
N8 O4 Pb1 N1 -164.1(14) .
N8 O4 Pb1 O1 136.5(12) .
N8 O4 Pb1 O8 103.9(13) .
N8 O4 Pb1 O7 -85.2(13) 4
N8 O4 Pb1 N4 32.0(17) 3_545
C17 N5 Pb2 N5 98(6) 7_565
C16 N5 Pb2 N5 -98(6) 7_565
C17 N5 Pb2 O2 -109.0(15) 7_565
C16 N5 Pb2 O2 55.8(14) 7_565
C17 N5 Pb2 O2 71.0(15) .
C16 N5 Pb2 O2 -124.2(14) .
C17 N5 Pb2 O3 -156.0(15) 7_565
C16 N5 Pb2 O3 8.7(14) 7_565
C17 N5 Pb2 O3 24.0(15) .
C16 N5 Pb2 O3 -171.3(14) .
C17 N5 Pb2 O6 -39.7(17) 6_565
C16 N5 Pb2 O6 125.0(13) 6_565
C17 N5 Pb2 O6 140.3(17) 4
C16 N5 Pb2 O6 -55.0(13) 4
N7 O2 Pb2 N5 -87.4(11) .
Pb1 O2 Pb2 N5 81(3) .
N7 O2 Pb2 N5 92.6(11) 7_565
Pb1 O2 Pb2 N5 -99(3) 7_565
N7 O2 Pb2 O2 71(2) 7_565
Pb1 O2 Pb2 O2 -121(4) 7_565
N7 O2 Pb2 O3 179.4(11) 7_565
Pb1 O2 Pb2 O3 -12(3) 7_565
N7 O2 Pb2 O3 -0.6(11) .
Pb1 O2 Pb2 O3 168(3) .
N7 O2 Pb2 O6 23.9(12) 6_565
Pb1 O2 Pb2 O6 -168(3) 6_565
N7 O2 Pb2 O6 -156.1(12) 4
Pb1 O2 Pb2 O6 12(3) 4
N7 O3 Pb2 N5 92.3(14) .
N7 O3 Pb2 N5 -87.7(14) 7_565
N7 O3 Pb2 O2 -179.3(11) 7_565
N7 O3 Pb2 O2 0.7(11) .
N7 O3 Pb2 O3 -55(4) 7_565
N7 O3 Pb2 O6 -154.1(15) 6_565
N7 O3 Pb2 O6 25.9(15) 4
